data_7707962
loop_
_publ_author_name
'P\"uschmann, Sabrina D'
'Fr\"uhwirt, Philipp'
'M\"uller, Stefanie M'
'Wagner, Stefan H.'
'Torvisco, Ana'
'Fischer, Roland C.'
'Kelterer, Anne-Marie'
'Griesser, Thomas'
'Gescheidt, Georg'
'Haas, Michael'

_publ_section_title
;
 Synthesis and characterization of diacylgermanes: persistent derivatives
 with superior photoreactivity.
;
_journal_issue 34
_journal_name_full 'Dalton transactions (Cambridge, England : 2003)'
_journal_page_first 11965
_journal_page_last 11974
_journal_paper_doi 10.1039/d1dt02091a
_journal_volume 50
_journal_year 2021
_chemical_formula_moiety 'C34 H36 Ge O2'
_chemical_formula_sum 'C34 H36 Ge O2'
_chemical_formula_weight 549.22
_space_group_crystal_system monoclinic
_space_group_IT_number 14
_space_group_name_Hall '-P 2ybc'
_space_group_name_H-M_alt 'P 1 21/c 1'
_atom_sites_solution_hydrogens geom
_atom_sites_solution_primary iterative
_audit_creation_method SHELXL-2018/3
_audit_update_record
;
2021-04-20 deposited with the CCDC.	2021-08-05 downloaded from the CCDC.
;
_cell_angle_alpha 90
_cell_angle_beta 107.229(2)
_cell_angle_gamma 90
_cell_formula_units_Z 4
_cell_length_a 12.7158(4)
_cell_length_b 12.7206(4)
_cell_length_c 18.0599(6)
_cell_measurement_reflns_used 9887
_cell_measurement_temperature 100(2)
_cell_measurement_theta_max 28.91
_cell_measurement_theta_min 2.32
_cell_volume 2790.16(16)
_computing_cell_refinement 'SAINT V8.38A (Bruker AXS Inc., 2017)'
_computing_data_collection 'Bruker APEX2'
_computing_data_reduction 'SAINT V8.38A (Bruker AXS Inc., 2017)'
_computing_molecular_graphics 'shelXle (C.B. Huebschle, rev 924)'
_computing_publication_material 'Bruker SHELXTL'
_computing_structure_refinement 'SHELXL-2018/3 (Sheldrick, 2018)'
_computing_structure_solution 'SHELXT 2014/5 (Sheldrick, 2014)'
_diffrn_ambient_temperature 100(2)
_diffrn_detector 'Bruker APEX2 area detector'
_diffrn_detector_type 'CCD area detector'
_diffrn_measured_fraction_theta_full 0.999
_diffrn_measured_fraction_theta_max 0.996
_diffrn_measurement_device 'three-circle diffractometer'
_diffrn_measurement_device_type 'Bruker APEX-II CCD'
_diffrn_measurement_method '\f and \w scans'
_diffrn_radiation_monochromator 'multilayer monochromator'
_diffrn_radiation_probe x-ray
_diffrn_radiation_source 'Incoatec microfocus sealed tube'
_diffrn_radiation_type MoK\a
_diffrn_radiation_wavelength 0.71073
_diffrn_reflns_av_R_equivalents 0.120
_diffrn_reflns_av_unetI/netI 0.0520
_diffrn_reflns_Laue_measured_fraction_full 0.999
_diffrn_reflns_Laue_measured_fraction_max 0.996
_diffrn_reflns_limit_h_max 19
_diffrn_reflns_limit_h_min -19
_diffrn_reflns_limit_k_max 19
_diffrn_reflns_limit_k_min -19
_diffrn_reflns_limit_l_max 27
_diffrn_reflns_limit_l_min -27
_diffrn_reflns_number 192347
_diffrn_reflns_point_group_measured_fraction_full 0.999
_diffrn_reflns_point_group_measured_fraction_max 0.996
_diffrn_reflns_theta_full 26.000
_diffrn_reflns_theta_max 33.228
_diffrn_reflns_theta_min 1.989
_diffrn_source 'microfocus sealed X-ray tube'
_diffrn_source_type 'Incoatec I\ms'
_exptl_absorpt_coefficient_mu 1.127
_exptl_absorpt_correction_T_max 0.7465
_exptl_absorpt_correction_T_min 0.5126
_exptl_absorpt_correction_type multi-scan
_exptl_absorpt_process_details
;
 SADABS 2016/2: Krause, L., Herbst-Irmer, R., Sheldrick G.M. & Stalke D.,
 J. Appl. Cryst. 48 (2015) 3-10
;
_exptl_crystal_colour orange
_exptl_crystal_density_diffrn 1.307
_exptl_crystal_description block
_exptl_crystal_F_000 1152
_exptl_crystal_size_max 0.150
_exptl_crystal_size_mid 0.130
_exptl_crystal_size_min 0.120
_refine_diff_density_max 0.879
_refine_diff_density_min -0.575
_refine_diff_density_rms 0.084
_refine_ls_extinction_method none
_refine_ls_goodness_of_fit_ref 1.030
_refine_ls_hydrogen_treatment constr
_refine_ls_matrix_type full
_refine_ls_number_parameters 342
_refine_ls_number_reflns 10673
_refine_ls_number_restraints 0
_refine_ls_restrained_S_all 1.030
_refine_ls_R_factor_all 0.0731
_refine_ls_R_factor_gt 0.0391
_refine_ls_shift/su_max 0.001
_refine_ls_shift/su_mean 0.000
_refine_ls_structure_factor_coef Fsqd
_refine_ls_weighting_details 'w=1/[\s^2^(Fo^2^)+(0.0349P)^2^+2.2587P] where P=(Fo^2^+2Fc^2^)/3'
_refine_ls_weighting_scheme calc
_refine_ls_wR_factor_gt 0.0873
_refine_ls_wR_factor_ref 0.1042
_reflns_Friedel_coverage 0.000
_reflns_number_gt 7458
_reflns_number_total 10673
_reflns_threshold_expression 'I > 2\s(I)'
_cod_data_source_file d1dt02091a3.cif
_cod_data_source_block AT1091_a
_cod_depositor_comments 'Adding full bibliography for 7707961--7707965.cif.'
_cod_original_sg_symbol_H-M 'P 21/c'
_cod_database_code 7707962
_publcif_datablock.id {4b190722-57ca-4c0f-8349-6cd6b84f9285}

_shelx_shelxl_version_number 2018/3
_shelx_space_group_comment
;
The symmetry employed for this shelxl refinement is uniquely defined
by the following loop, which should always be used as a source of
symmetry information in preference to the above space-group names.
They are only intended as comments.
;
_shelx_estimated_absorpt_t_min 0.849
_shelx_estimated_absorpt_t_max 0.877
_publcif_funding_html
;
;

loop_
_space_group_symop_operation_xyz
'x, y, z'
'-x, y+1/2, -z+1/2'
'-x, -y, -z'
'x, -y-1/2, z-1/2'

loop_
_atom_site_label
_atom_site_type_symbol
_atom_site_fract_x
_atom_site_fract_y
_atom_site_fract_z
_atom_site_U_iso_or_equiv
_atom_site_adp_type
_atom_site_occupancy
_atom_site_site_symmetry_order
_atom_site_calc_flag
_atom_site_refinement_flags_posn
_atom_site_refinement_flags_adp
_atom_site_refinement_flags_occupancy
_atom_site_disorder_assembly
_atom_site_disorder_group
Ge1 Ge 0.30015(2) 0.25276(2) 0.55361(2) 0.01335(5) Uani 1 1 d . . . . .
O1 O 0.32507(12) 0.23279(11) 0.71543(8) 0.0258(3) Uani 1 1 d . . . . .
O2 O 0.45535(11) 0.23042(10) 0.46894(8) 0.0235(3) Uani 1 1 d . . . . .
C1 C 0.35810(14) 0.19652(13) 0.66416(10) 0.0171(3) Uani 1 1 d . . . . .
C2 C 0.44854(14) 0.26145(12) 0.53124(10) 0.0170(3) Uani 1 1 d . . . . .
C3 C 0.22600(13) 0.38795(12) 0.55741(9) 0.0144(3) Uani 1 1 d . . . . .
C4 C 0.20509(13) 0.15734(12) 0.47548(10) 0.0150(3) Uani 1 1 d . . . . .
C5 C 0.45132(14) 0.11970(13) 0.67995(10) 0.0173(3) Uani 1 1 d . . . . .
C6 C 0.45867(14) 0.05339(13) 0.61951(10) 0.0180(3) Uani 1 1 d . . . . .
H6 H 0.404871 0.058619 0.570285 0.022 Uiso 1 1 calc R U . . .
C7 C 0.54298(15) -0.01967(14) 0.63027(11) 0.0210(3) Uani 1 1 d . . . . .
H7 H 0.545682 -0.065562 0.589381 0.025 Uiso 1 1 calc R U . . .
C8 C 0.62323(15) -0.02473(15) 0.70154(11) 0.0237(4) Uani 1 1 d . . . . .
H8 H 0.681295 -0.074465 0.709741 0.028 Uiso 1 1 calc R U . . .
C9 C 0.61874(15) 0.04281(15) 0.76089(11) 0.0234(4) Uani 1 1 d . . . . .
H9 H 0.675960 0.040099 0.808642 0.028 Uiso 1 1 calc R U . . .
C10 C 0.53279(15) 0.11480(14) 0.75280(10) 0.0204(3) Uani 1 1 d . . . . .
C11 C 0.53184(18) 0.18233(18) 0.82080(11) 0.0319(4) Uani 1 1 d . . . . .
H11A H 0.516999 0.255424 0.803764 0.048 Uiso 1 1 calc R U . . .
H11B H 0.603602 0.178015 0.860392 0.048 Uiso 1 1 calc R U . . .
H11C H 0.474301 0.157621 0.842632 0.048 Uiso 1 1 calc R U . . .
C12 C 0.54852(14) 0.29454(13) 0.59488(10) 0.0180(3) Uani 1 1 d . . . . .
C13 C 0.65451(14) 0.25409(14) 0.60031(11) 0.0217(3) Uani 1 1 d . . . . .
C14 C 0.74180(16) 0.28687(17) 0.66324(13) 0.0295(4) Uani 1 1 d . . . . .
H14 H 0.813370 0.259864 0.668739 0.035 Uiso 1 1 calc R U . . .
C15 C 0.72759(16) 0.35746(17) 0.71796(13) 0.0306(4) Uani 1 1 d . . . . .
H15 H 0.789135 0.378789 0.759575 0.037 Uiso 1 1 calc R U . . .
C16 C 0.62406(16) 0.39698(16) 0.71220(12) 0.0286(4) Uani 1 1 d . . . . .
H16 H 0.614046 0.445577 0.749483 0.034 Uiso 1 1 calc R U . . .
C17 C 0.53492(15) 0.36453(14) 0.65106(11) 0.0217(3) Uani 1 1 d . . . . .
H17 H 0.463456 0.390382 0.647382 0.026 Uiso 1 1 calc R U . . .
C18 C 0.67542(16) 0.17739(16) 0.54257(13) 0.0292(4) Uani 1 1 d . . . . .
H18A H 0.658815 0.211097 0.491609 0.044 Uiso 1 1 calc R U . . .
H18B H 0.628208 0.115576 0.539095 0.044 Uiso 1 1 calc R U . . .
H18C H 0.752828 0.155668 0.559493 0.044 Uiso 1 1 calc R U . . .
C19 C 0.25860(13) 0.48375(13) 0.53150(10) 0.0155(3) Uani 1 1 d . . . . .
C20 C 0.20466(14) 0.57670(13) 0.54010(10) 0.0179(3) Uani 1 1 d . . . . .
H20 H 0.226092 0.640486 0.521325 0.021 Uiso 1 1 calc R U . . .
C21 C 0.12105(14) 0.57939(14) 0.57499(10) 0.0191(3) Uani 1 1 d . . . . .
C22 C 0.08604(13) 0.48375(14) 0.59698(10) 0.0191(3) Uani 1 1 d . . . . .
H22 H 0.026740 0.483323 0.618919 0.023 Uiso 1 1 calc R U . . .
C23 C 0.13509(13) 0.38893(13) 0.58786(10) 0.0163(3) Uani 1 1 d . . . . .
C24 C 0.35086(15) 0.49492(14) 0.49533(11) 0.0214(3) Uani 1 1 d . . . . .
H24A H 0.325237 0.536234 0.447546 0.032 Uiso 1 1 calc R U . . .
H24B H 0.373928 0.425101 0.483247 0.032 Uiso 1 1 calc R U . . .
H24C H 0.413334 0.530689 0.531698 0.032 Uiso 1 1 calc R U . . .
C25 C 0.07093(16) 0.68156(15) 0.58981(12) 0.0278(4) Uani 1 1 d . . . . .
H25A H 0.096676 0.738760 0.563218 0.042 Uiso 1 1 calc R U . . .
H25B H 0.092984 0.695628 0.645653 0.042 Uiso 1 1 calc R U . . .
H25C H -0.009496 0.676767 0.570188 0.042 Uiso 1 1 calc R U . . .
C26 C 0.08818(15) 0.28919(14) 0.61044(11) 0.0207(3) Uani 1 1 d . . . . .
H26A H 0.015572 0.303733 0.616633 0.031 Uiso 1 1 calc R U . . .
H26B H 0.137472 0.262871 0.659477 0.031 Uiso 1 1 calc R U . . .
H26C H 0.081031 0.236163 0.569876 0.031 Uiso 1 1 calc R U . . .
C27 C 0.17639(13) 0.18810(13) 0.39669(10) 0.0164(3) Uani 1 1 d . . . . .
C28 C 0.11210(14) 0.12188(14) 0.33932(10) 0.0196(3) Uani 1 1 d . . . . .
H28 H 0.094276 0.143224 0.286640 0.024 Uiso 1 1 calc R U . . .
C29 C 0.07335(14) 0.02572(14) 0.35685(11) 0.0206(3) Uani 1 1 d . . . . .
C30 C 0.09850(13) -0.00207(13) 0.43455(11) 0.0188(3) Uani 1 1 d . . . . .
H30 H 0.070357 -0.066323 0.447677 0.023 Uiso 1 1 calc R U . . .
C31 C 0.16360(13) 0.06076(13) 0.49422(10) 0.0157(3) Uani 1 1 d . . . . .
C32 C 0.18578(14) 0.01817(14) 0.57575(10) 0.0201(3) Uani 1 1 d . . . . .
H32A H 0.123789 -0.025807 0.578555 0.030 Uiso 1 1 calc R U . . .
H32B H 0.194620 0.076806 0.612283 0.030 Uiso 1 1 calc R U . . .
H32C H 0.253266 -0.024049 0.589154 0.030 Uiso 1 1 calc R U . . .
C33 C 0.00711(18) -0.04589(16) 0.29360(12) 0.0298(4) Uani 1 1 d . . . . .
H33A H -0.047895 -0.004510 0.255174 0.045 Uiso 1 1 calc R U . . .
H33B H -0.030097 -0.099099 0.316072 0.045 Uiso 1 1 calc R U . . .
H33C H 0.056286 -0.080598 0.268454 0.045 Uiso 1 1 calc R U . . .
C34 C 0.21152(15) 0.29182(15) 0.37088(10) 0.0211(3) Uani 1 1 d . . . . .
H34A H 0.177395 0.300325 0.314959 0.032 Uiso 1 1 calc R U . . .
H34B H 0.291828 0.293097 0.382459 0.032 Uiso 1 1 calc R U . . .
H34C H 0.188116 0.349351 0.398483 0.032 Uiso 1 1 calc R U . . .

loop_
_atom_site_aniso_label
_atom_site_aniso_U_11
_atom_site_aniso_U_22
_atom_site_aniso_U_33
_atom_site_aniso_U_23
_atom_site_aniso_U_13
_atom_site_aniso_U_12
Ge1 0.01341(7) 0.01380(7) 0.01316(8) 0.00051(6) 0.00442(5) 0.00146(6)
O1 0.0271(7) 0.0343(8) 0.0180(6) 0.0008(5) 0.0096(5) 0.0091(5)
O2 0.0234(6) 0.0275(7) 0.0216(6) -0.0023(5) 0.0100(5) 0.0020(5)
C1 0.0179(7) 0.0171(7) 0.0165(8) 0.0006(6) 0.0053(6) -0.0008(6)
C2 0.0165(7) 0.0140(7) 0.0206(8) 0.0003(6) 0.0058(6) 0.0020(5)
C3 0.0123(6) 0.0159(7) 0.0143(7) 0.0001(5) 0.0030(5) 0.0008(5)
C4 0.0125(6) 0.0162(7) 0.0161(7) 0.0002(6) 0.0038(5) 0.0012(5)
C5 0.0180(7) 0.0177(7) 0.0161(8) 0.0017(6) 0.0051(6) 0.0002(6)
C6 0.0202(8) 0.0158(7) 0.0178(8) 0.0006(6) 0.0054(6) -0.0006(6)
C7 0.0248(8) 0.0177(7) 0.0213(9) -0.0005(6) 0.0080(7) 0.0033(6)
C8 0.0220(8) 0.0236(8) 0.0262(9) 0.0047(7) 0.0082(7) 0.0076(7)
C9 0.0199(8) 0.0289(9) 0.0191(8) 0.0041(7) 0.0023(6) 0.0042(7)
C10 0.0224(8) 0.0225(8) 0.0154(8) 0.0022(6) 0.0040(6) 0.0014(6)
C11 0.0357(11) 0.0371(11) 0.0177(9) -0.0042(8) 0.0001(8) 0.0124(9)
C12 0.0168(7) 0.0159(7) 0.0223(8) 0.0019(6) 0.0075(6) 0.0012(6)
C13 0.0180(7) 0.0188(7) 0.0297(9) 0.0046(7) 0.0094(7) 0.0009(6)
C14 0.0182(8) 0.0281(9) 0.0410(12) 0.0045(9) 0.0067(8) 0.0038(7)
C15 0.0201(8) 0.0318(10) 0.0339(11) -0.0021(8) -0.0012(8) -0.0020(8)
C16 0.0260(9) 0.0275(9) 0.0294(10) -0.0073(8) 0.0040(8) -0.0008(7)
C17 0.0185(8) 0.0216(8) 0.0250(9) -0.0018(7) 0.0067(7) 0.0016(6)
C18 0.0239(9) 0.0255(9) 0.0428(12) 0.0019(8) 0.0171(9) 0.0073(7)
C19 0.0131(7) 0.0173(7) 0.0152(7) 0.0006(6) 0.0029(6) 0.0006(5)
C20 0.0176(7) 0.0142(7) 0.0192(8) 0.0007(6) 0.0013(6) 0.0008(6)
C21 0.0151(7) 0.0194(7) 0.0196(8) -0.0025(6) 0.0002(6) 0.0045(6)
C22 0.0135(7) 0.0227(8) 0.0213(8) -0.0037(6) 0.0054(6) 0.0022(6)
C23 0.0129(7) 0.0194(7) 0.0167(7) -0.0009(6) 0.0046(6) -0.0001(6)
C24 0.0207(8) 0.0202(8) 0.0263(9) 0.0031(7) 0.0116(7) -0.0019(6)
C25 0.0264(9) 0.0224(9) 0.0325(11) -0.0038(8) 0.0056(8) 0.0082(7)
C26 0.0192(8) 0.0215(8) 0.0243(9) 0.0013(7) 0.0107(7) -0.0015(6)
C27 0.0141(7) 0.0189(7) 0.0170(8) -0.0001(6) 0.0059(6) 0.0017(6)
C28 0.0182(7) 0.0258(8) 0.0154(8) -0.0013(6) 0.0058(6) 0.0013(6)
C29 0.0176(7) 0.0227(8) 0.0218(8) -0.0061(7) 0.0063(6) -0.0014(6)
C30 0.0146(7) 0.0178(7) 0.0246(9) -0.0015(6) 0.0066(6) -0.0004(6)
C31 0.0131(7) 0.0163(7) 0.0185(8) 0.0015(6) 0.0058(6) 0.0029(5)
C32 0.0192(8) 0.0196(8) 0.0213(8) 0.0034(6) 0.0056(6) -0.0020(6)
C33 0.0324(10) 0.0296(10) 0.0257(10) -0.0101(8) 0.0060(8) -0.0071(8)
C34 0.0220(8) 0.0234(8) 0.0177(8) 0.0038(7) 0.0057(6) -0.0008(7)

loop_
_atom_type_symbol
_atom_type_description
_atom_type_scat_dispersion_real
_atom_type_scat_dispersion_imag
_atom_type_scat_source
C C 0.0033 0.0016 'International Tables Vol C Tables 4.2.6.8 and 6.1.1.4'
H H 0.0000 0.0000 'International Tables Vol C Tables 4.2.6.8 and 6.1.1.4'
Ge Ge 0.1547 1.8001 'International Tables Vol C Tables 4.2.6.8 and 6.1.1.4'
O O 0.0106 0.0060 'International Tables Vol C Tables 4.2.6.8 and 6.1.1.4'

loop_
_geom_angle_atom_site_label_1
_geom_angle_atom_site_label_2
_geom_angle_atom_site_label_3
_geom_angle
_geom_angle_site_symmetry_1
_geom_angle_site_symmetry_3
_geom_angle_publ_flag
C3 Ge1 C4 111.25(6) . . ?
C3 Ge1 C1 108.02(7) . . ?
C4 Ge1 C1 116.73(7) . . ?
C3 Ge1 C2 115.98(6) . . ?
C4 Ge1 C2 107.25(7) . . ?
C1 Ge1 C2 97.19(7) . . ?
O1 C1 C5 122.38(16) . . ?
O1 C1 Ge1 120.39(13) . . ?
C5 C1 Ge1 116.81(11) . . ?
O2 C2 C12 121.49(15) . . ?
O2 C2 Ge1 119.10(13) . . ?
C12 C2 Ge1 119.07(12) . . ?
C19 C3 C23 118.28(14) . . ?
C19 C3 Ge1 123.45(11) . . ?
C23 C3 Ge1 118.27(12) . . ?
C27 C4 C31 118.45(15) . . ?
C27 C4 Ge1 117.94(12) . . ?
C31 C4 Ge1 123.61(12) . . ?
C6 C5 C10 119.83(15) . . ?
C6 C5 C1 118.38(15) . . ?
C10 C5 C1 121.76(15) . . ?
C7 C6 C5 121.31(16) . . ?
C7 C6 H6 119.3 . . ?
C5 C6 H6 119.3 . . ?
C8 C7 C6 119.10(17) . . ?
C8 C7 H7 120.4 . . ?
C6 C7 H7 120.4 . . ?
C7 C8 C9 120.04(16) . . ?
C7 C8 H8 120.0 . . ?
C9 C8 H8 120.0 . . ?
C8 C9 C10 122.25(17) . . ?
C8 C9 H9 118.9 . . ?
C10 C9 H9 118.9 . . ?
C9 C10 C5 117.39(16) . . ?
C9 C10 C11 118.94(16) . . ?
C5 C10 C11 123.67(16) . . ?
C10 C11 H11A 109.5 . . ?
C10 C11 H11B 109.5 . . ?
H11A C11 H11B 109.5 . . ?
C10 C11 H11C 109.5 . . ?
H11A C11 H11C 109.5 . . ?
H11B C11 H11C 109.5 . . ?
C17 C12 C13 119.99(17) . . ?
C17 C12 C2 118.41(15) . . ?
C13 C12 C2 121.57(16) . . ?
C14 C13 C12 117.24(17) . . ?
C14 C13 C18 119.71(17) . . ?
C12 C13 C18 123.05(17) . . ?
C15 C14 C13 122.25(18) . . ?
C15 C14 H14 118.9 . . ?
C13 C14 H14 118.9 . . ?
C16 C15 C14 120.24(19) . . ?
C16 C15 H15 119.9 . . ?
C14 C15 H15 119.9 . . ?
C15 C16 C17 119.04(19) . . ?
C15 C16 H16 120.5 . . ?
C17 C16 H16 120.5 . . ?
C16 C17 C12 121.21(17) . . ?
C16 C17 H17 119.4 . . ?
C12 C17 H17 119.4 . . ?
C13 C18 H18A 109.5 . . ?
C13 C18 H18B 109.5 . . ?
H18A C18 H18B 109.5 . . ?
C13 C18 H18C 109.5 . . ?
H18A C18 H18C 109.5 . . ?
H18B C18 H18C 109.5 . . ?
C20 C19 C3 119.43(14) . . ?
C20 C19 C24 115.99(15) . . ?
C3 C19 C24 124.57(14) . . ?
C21 C20 C19 122.57(16) . . ?
C21 C20 H20 118.7 . . ?
C19 C20 H20 118.7 . . ?
C20 C21 C22 117.42(15) . . ?
C20 C21 C25 121.57(17) . . ?
C22 C21 C25 121.01(16) . . ?
C23 C22 C21 122.11(15) . . ?
C23 C22 H22 118.9 . . ?
C21 C22 H22 118.9 . . ?
C22 C23 C3 119.94(15) . . ?
C22 C23 C26 118.07(14) . . ?
C3 C23 C26 121.99(14) . . ?
C19 C24 H24A 109.5 . . ?
C19 C24 H24B 109.5 . . ?
H24A C24 H24B 109.5 . . ?
C19 C24 H24C 109.5 . . ?
H24A C24 H24C 109.5 . . ?
H24B C24 H24C 109.5 . . ?
C21 C25 H25A 109.5 . . ?
C21 C25 H25B 109.5 . . ?
H25A C25 H25B 109.5 . . ?
C21 C25 H25C 109.5 . . ?
H25A C25 H25C 109.5 . . ?
H25B C25 H25C 109.5 . . ?
C23 C26 H26A 109.5 . . ?
C23 C26 H26B 109.5 . . ?
H26A C26 H26B 109.5 . . ?
C23 C26 H26C 109.5 . . ?
H26A C26 H26C 109.5 . . ?
H26B C26 H26C 109.5 . . ?
C28 C27 C4 119.94(15) . . ?
C28 C27 C34 117.37(15) . . ?
C4 C27 C34 122.68(15) . . ?
C29 C28 C27 122.08(16) . . ?
C29 C28 H28 119.0 . . ?
C27 C28 H28 119.0 . . ?
C30 C29 C28 117.58(16) . . ?
C30 C29 C33 121.41(17) . . ?
C28 C29 C33 121.01(17) . . ?
C29 C30 C31 122.64(16) . . ?
C29 C30 H30 118.7 . . ?
C31 C30 H30 118.7 . . ?
C30 C31 C4 119.25(15) . . ?
C30 C31 C32 116.21(15) . . ?
C4 C31 C32 124.54(15) . . ?
C31 C32 H32A 109.5 . . ?
C31 C32 H32B 109.5 . . ?
H32A C32 H32B 109.5 . . ?
C31 C32 H32C 109.5 . . ?
H32A C32 H32C 109.5 . . ?
H32B C32 H32C 109.5 . . ?
C29 C33 H33A 109.5 . . ?
C29 C33 H33B 109.5 . . ?
H33A C33 H33B 109.5 . . ?
C29 C33 H33C 109.5 . . ?
H33A C33 H33C 109.5 . . ?
H33B C33 H33C 109.5 . . ?
C27 C34 H34A 109.5 . . ?
C27 C34 H34B 109.5 . . ?
H34A C34 H34B 109.5 . . ?
C27 C34 H34C 109.5 . . ?
H34A C34 H34C 109.5 . . ?
H34B C34 H34C 109.5 . . ?

loop_
_geom_bond_atom_site_label_1
_geom_bond_atom_site_label_2
_geom_bond_distance
_geom_bond_site_symmetry_2
_geom_bond_publ_flag
Ge1 C3 1.9721(16) . ?
Ge1 C4 1.9787(16) . ?
Ge1 C1 2.0419(17) . ?
Ge1 C2 2.0464(16) . ?
O1 C1 1.215(2) . ?
O2 C2 1.219(2) . ?
C1 C5 1.497(2) . ?
C2 C12 1.500(2) . ?
C3 C19 1.411(2) . ?
C3 C23 1.420(2) . ?
C4 C27 1.415(2) . ?
C4 C31 1.417(2) . ?
C5 C6 1.404(2) . ?
C5 C10 1.414(2) . ?
C6 C7 1.388(2) . ?
C6 H6 0.9500 . ?
C7 C8 1.387(3) . ?
C7 H7 0.9500 . ?
C8 C9 1.388(3) . ?
C8 H8 0.9500 . ?
C9 C10 1.400(2) . ?
C9 H9 0.9500 . ?
C10 C11 1.502(3) . ?
C11 H11A 0.9800 . ?
C11 H11B 0.9800 . ?
C11 H11C 0.9800 . ?
C12 C17 1.399(2) . ?
C12 C13 1.419(2) . ?
C13 C14 1.397(3) . ?
C13 C18 1.508(3) . ?
C14 C15 1.386(3) . ?
C14 H14 0.9500 . ?
C15 C16 1.384(3) . ?
C15 H15 0.9500 . ?
C16 C17 1.390(3) . ?
C16 H16 0.9500 . ?
C17 H17 0.9500 . ?
C18 H18A 0.9800 . ?
C18 H18B 0.9800 . ?
C18 H18C 0.9800 . ?
C19 C20 1.398(2) . ?
C19 C24 1.509(2) . ?
C20 C21 1.388(2) . ?
C20 H20 0.9500 . ?
C21 C22 1.393(3) . ?
C21 C25 1.506(2) . ?
C22 C23 1.390(2) . ?
C22 H22 0.9500 . ?
C23 C26 1.509(2) . ?
C24 H24A 0.9800 . ?
C24 H24B 0.9800 . ?
C24 H24C 0.9800 . ?
C25 H25A 0.9800 . ?
C25 H25B 0.9800 . ?
C25 H25C 0.9800 . ?
C26 H26A 0.9800 . ?
C26 H26B 0.9800 . ?
C26 H26C 0.9800 . ?
C27 C28 1.396(2) . ?
C27 C34 1.510(2) . ?
C28 C29 1.390(3) . ?
C28 H28 0.9500 . ?
C29 C30 1.389(3) . ?
C29 C33 1.508(3) . ?
C30 C31 1.399(2) . ?
C30 H30 0.9500 . ?
C31 C32 1.515(2) . ?
C32 H32A 0.9800 . ?
C32 H32B 0.9800 . ?
C32 H32C 0.9800 . ?
C33 H33A 0.9800 . ?
C33 H33B 0.9800 . ?
C33 H33C 0.9800 . ?
C34 H34A 0.9800 . ?
C34 H34B 0.9800 . ?
C34 H34C 0.9800 . ?

loop_
_geom_torsion_atom_site_label_1
_geom_torsion_atom_site_label_2
_geom_torsion_atom_site_label_3
_geom_torsion_atom_site_label_4
_geom_torsion
_geom_torsion_site_symmetry_1
_geom_torsion_site_symmetry_2
_geom_torsion_site_symmetry_3
_geom_torsion_site_symmetry_4
_geom_torsion_publ_flag
O1 C1 C5 C6 156.86(17) . . . . ?
Ge1 C1 C5 C6 -30.6(2) . . . . ?
O1 C1 C5 C10 -25.0(3) . . . . ?
Ge1 C1 C5 C10 147.54(14) . . . . ?
C10 C5 C6 C7 1.9(3) . . . . ?
C1 C5 C6 C7 -179.95(16) . . . . ?
C5 C6 C7 C8 -2.0(3) . . . . ?
C6 C7 C8 C9 -0.2(3) . . . . ?
C7 C8 C9 C10 2.4(3) . . . . ?
C8 C9 C10 C5 -2.5(3) . . . . ?
C8 C9 C10 C11 177.74(19) . . . . ?
C6 C5 C10 C9 0.3(2) . . . . ?
C1 C5 C10 C9 -177.77(16) . . . . ?
C6 C5 C10 C11 -179.91(18) . . . . ?
C1 C5 C10 C11 2.0(3) . . . . ?
O2 C2 C12 C17 155.91(17) . . . . ?
Ge1 C2 C12 C17 -30.9(2) . . . . ?
O2 C2 C12 C13 -26.1(2) . . . . ?
Ge1 C2 C12 C13 147.08(14) . . . . ?
C17 C12 C13 C14 0.2(3) . . . . ?
C2 C12 C13 C14 -177.76(17) . . . . ?
C17 C12 C13 C18 179.24(17) . . . . ?
C2 C12 C13 C18 1.3(3) . . . . ?
C12 C13 C14 C15 -1.2(3) . . . . ?
C18 C13 C14 C15 179.77(19) . . . . ?
C13 C14 C15 C16 1.0(3) . . . . ?
C14 C15 C16 C17 0.2(3) . . . . ?
C15 C16 C17 C12 -1.2(3) . . . . ?
C13 C12 C17 C16 1.0(3) . . . . ?
C2 C12 C17 C16 179.00(17) . . . . ?
C23 C3 C19 C20 3.2(2) . . . . ?
Ge1 C3 C19 C20 -176.75(12) . . . . ?
C23 C3 C19 C24 -177.85(16) . . . . ?
Ge1 C3 C19 C24 2.2(2) . . . . ?
C3 C19 C20 C21 1.5(3) . . . . ?
C24 C19 C20 C21 -177.54(16) . . . . ?
C19 C20 C21 C22 -4.4(3) . . . . ?
C19 C20 C21 C25 174.62(17) . . . . ?
C20 C21 C22 C23 2.7(3) . . . . ?
C25 C21 C22 C23 -176.37(17) . . . . ?
C21 C22 C23 C3 1.9(3) . . . . ?
C21 C22 C23 C26 -177.54(16) . . . . ?
C19 C3 C23 C22 -4.9(2) . . . . ?
Ge1 C3 C23 C22 175.09(13) . . . . ?
C19 C3 C23 C26 174.57(16) . . . . ?
Ge1 C3 C23 C26 -5.5(2) . . . . ?
C31 C4 C27 C28 -2.4(2) . . . . ?
Ge1 C4 C27 C28 178.16(12) . . . . ?
C31 C4 C27 C34 176.90(15) . . . . ?
Ge1 C4 C27 C34 -2.5(2) . . . . ?
C4 C27 C28 C29 0.8(2) . . . . ?
C34 C27 C28 C29 -178.58(16) . . . . ?
C27 C28 C29 C30 1.6(3) . . . . ?
C27 C28 C29 C33 -178.01(16) . . . . ?
C28 C29 C30 C31 -2.3(2) . . . . ?
C33 C29 C30 C31 177.27(16) . . . . ?
C29 C30 C31 C4 0.7(2) . . . . ?
C29 C30 C31 C32 -178.55(15) . . . . ?
C27 C4 C31 C30 1.7(2) . . . . ?
Ge1 C4 C31 C30 -178.90(12) . . . . ?
C27 C4 C31 C32 -179.14(15) . . . . ?
Ge1 C4 C31 C32 0.3(2) . . . . ?
